data_7039669
loop_
_publ_author_name
'Schwedtmann, Kai'
'Schoemaker, Robin'
'Hennersdorf, Felix'
'Bauz\'a, Antonio'
'Frontera, Antonio'
'Weiss, Robert'
'Weigand, Jan J.'

_publ_section_title
;
 Cationic 5-phosphonio-substituted N-heterocyclic carbenes.
;
_journal_issue 28
_journal_name_full 'Dalton transactions (Cambridge, England : 2003)'
_journal_page_first 11384
_journal_page_last 11396
_journal_paper_doi 10.1039/c6dt01871h
_journal_volume 45
_journal_year 2016
_chemical_formula_moiety '2(C39 H44 Cl2 F2 N2 P), 3(C H2 Cl2), 2(C F3 O3 S)'
_chemical_formula_sum 'C83 H94 Cl10 F10 N4 O6 P2 S2'
_chemical_formula_weight 1914.18
_chemical_name_systematic
;
 ?
;
_space_group_crystal_system triclinic
_space_group_IT_number 2
_space_group_name_Hall '-P 1'
_space_group_name_H-M_alt 'P -1'
_symmetry_space_group_name_Hall '-P 1'
_symmetry_space_group_name_H-M 'P -1'
_atom_sites_solution_hydrogens geom
_atom_sites_solution_primary iterative
_audit_creation_method
;
Olex2 1.2
(compiled 2015.09.30 svn.r3233 for OlexSys, GUI svn.r5103)
;
_audit_update_record
;
2016-06-02 deposited with the CCDC.
2016-06-03 downloaded from the CCDC.
;
_cell_angle_alpha 67.6070(10)
_cell_angle_beta 69.0530(10)
_cell_angle_gamma 75.4420(10)
_cell_formula_units_Z 1
_cell_length_a 12.8733(4)
_cell_length_b 13.2711(4)
_cell_length_c 15.8278(4)
_cell_measurement_reflns_used 9871
_cell_measurement_temperature 173.15
_cell_measurement_theta_max 28.347
_cell_measurement_theta_min 2.547
_cell_volume 2314.07(12)
_computing_cell_refinement 'CrysAlisPro 1.171.38.41 (Rigaku OD, 2015)'
_computing_data_collection 'CrysAlisPro 1.171.38.41 (Rigaku OD, 2015)'
_computing_data_reduction 'CrysAlisPro 1.171.38.41 (Rigaku OD, 2015)'
_computing_molecular_graphics 'Olex2 (Dolomanov et al., 2009)'
_computing_publication_material 'Olex2 (Dolomanov et al., 2009)'
_computing_structure_refinement 'ShelXL (Sheldrick, 2008)'
_computing_structure_solution
;
Superflip (Palatinus & Chapuis, 2007;Palatinus & van der Lee, 2008;
Palatinus et al., 2012)
;
_diffrn_ambient_temperature 173.15
_diffrn_measured_fraction_theta_full 0.986
_diffrn_measured_fraction_theta_max 0.983
_diffrn_measurement_device_type 'Bruker APEX-II CCD'
_diffrn_measurement_method '\f and \w scans'
_diffrn_radiation_type MoK\a
_diffrn_radiation_wavelength 0.71073
_diffrn_reflns_av_R_equivalents 0.0213
_diffrn_reflns_av_unetI/netI 0.0260
_diffrn_reflns_Laue_measured_fraction_full 0.986
_diffrn_reflns_Laue_measured_fraction_max 0.983
_diffrn_reflns_limit_h_max 16
_diffrn_reflns_limit_h_min -16
_diffrn_reflns_limit_k_max 17
_diffrn_reflns_limit_k_min -17
_diffrn_reflns_limit_l_max 20
_diffrn_reflns_limit_l_min -20
_diffrn_reflns_number 39542
_diffrn_reflns_point_group_measured_fraction_full 0.986
_diffrn_reflns_point_group_measured_fraction_max 0.983
_diffrn_reflns_theta_full 25.242
_diffrn_reflns_theta_max 27.877
_diffrn_reflns_theta_min 1.709
_diffrn_standards_number 0
_exptl_absorpt_coefficient_mu 0.452
_exptl_absorpt_correction_T_max 0.7457
_exptl_absorpt_correction_T_min 0.6561
_exptl_absorpt_correction_type multi-scan
_exptl_absorpt_process_details
;
SADABS-2012/1 (Bruker,2012) was used for absorption correction.
wR2(int) was 0.0525 before and 0.0352 after correction.
The Ratio of minimum to maximum transmission is 0.8798.
The \l/2 correction factor is 0.0015.
;
_exptl_crystal_colour 'clear colourless'
_exptl_crystal_colour_lustre clear
_exptl_crystal_colour_primary colourless
_exptl_crystal_density_diffrn 1.374
_exptl_crystal_description plate
_exptl_crystal_F_000 990
_exptl_crystal_size_max 0.35
_exptl_crystal_size_mid 0.25
_exptl_crystal_size_min 0.04
_refine_diff_density_max 0.759
_refine_diff_density_min -0.777
_refine_diff_density_rms 0.061
_refine_ls_extinction_method none
_refine_ls_goodness_of_fit_ref 1.046
_refine_ls_hydrogen_treatment constr
_refine_ls_matrix_type full
_refine_ls_number_parameters 613
_refine_ls_number_reflns 10851
_refine_ls_number_restraints 31
_refine_ls_restrained_S_all 1.065
_refine_ls_R_factor_all 0.0613
_refine_ls_R_factor_gt 0.0459
_refine_ls_shift/su_max 0.001
_refine_ls_shift/su_mean 0.000
_refine_ls_structure_factor_coef Fsqd
_refine_ls_weighting_details 'w=1/[\s^2^(Fo^2^)+(0.0704P)^2^+1.2810P] where P=(Fo^2^+2Fc^2^)/3'
_refine_ls_weighting_scheme calc
_refine_ls_wR_factor_gt 0.1245
_refine_ls_wR_factor_ref 0.1341
_reflns_Friedel_coverage 0.000
_reflns_number_gt 8587
_reflns_number_total 10851
_reflns_threshold_expression 'I > 2\s(I)'
_cod_data_source_file c6dt01871h2.cif
_cod_data_source_block 15bOTf
_cod_depositor_comments 'Adding full bibliography for 7039669--7039682.cif.'
_cod_database_code 7039669
_shelx_space_group_comment
;
The symmetry employed for this shelxl refinement is uniquely defined
by the following loop, which should always be used as a source of
symmetry information in preference to the above space-group names.
They are only intended as comments.
;
_shelx_estimated_absorpt_t_max 0.982
_shelx_estimated_absorpt_t_min 0.858
_olex2_refinement_description
;
1. Fixed Uiso
 At 1.2 times of:
  All C(H) groups, All C(H,H) groups
 At 1.5 times of:
  All C(H,H,H) groups
2. Restrained distances
 S1-C39A \\sim S1-C39B
 with sigma of 0.02
3. Uiso/Uaniso restraints and constraints
Cl5 \\sim Cl6 \\sim C41: within 1.9A with sigma of 0.01 and sigma for terminal
atoms of 0.01
Uanis(Cl5) \\sim Ueq, Uanis(C41) \\sim Ueq, Uanis(Cl6) \\sim Ueq: with sigma of
0.01 and sigma for terminal atoms of 0.02
4. Others
 Sof(O2B)=Sof(F1B)=Sof(F3B)=Sof(F2B)=Sof(C39B)=Sof(O3B)=Sof(O1B)=1-FVAR(1)
 Sof(F3A)=Sof(O1A)=Sof(O3A)=Sof(C39A)=Sof(F2A)=Sof(F1A)=Sof(O2A)=FVAR(1)
 Fixed Sof: Cl5(0.5) Cl6(0.5) C41(0.5) H41A(0.5) H41B(0.5)
5.a Ternary CH refined with riding coordinates:
 C10(H10), C13(H13), C22(H22), C25(H25)
5.b Secondary CH2 refined with riding coordinates:
 C40(H40A,H40B), C41(H41A,H41B)
5.c Aromatic/amide H refined with riding coordinates:
 C6(H6), C7(H7), C8(H8), C18(H18), C19(H19), C20(H20), C29(H29), C30(H30),
 C31(H31), C32(H32), C33(H33), C35(H35), C36(H36), C37(H37), C38(H38), C39(H39)
5.d Idealised Me refined as rotating group:
 C11(H11A,H11B,H11C), C12(H12A,H12B,H12C), C14(H14A,H14B,H14C), C15(H15A,H15B,
 H15C), C23(H23A,H23B,H23C), C24(H24A,H24B,H24C), C26(H26A,H26B,H26C), C27(H27A,
 H27B,H27C)
;
_olex2_submission_special_instructions 'No special instructions were received'

loop_
_space_group_symop_operation_xyz
'x, y, z'
'-x, -y, -z'

loop_
_atom_site_label
_atom_site_type_symbol
_atom_site_fract_x
_atom_site_fract_y
_atom_site_fract_z
_atom_site_U_iso_or_equiv
_atom_site_adp_type
_atom_site_occupancy
_atom_site_site_symmetry_order
_atom_site_calc_flag
_atom_site_refinement_flags_posn
_atom_site_refinement_flags_adp
_atom_site_refinement_flags_occupancy
_atom_site_disorder_assembly
_atom_site_disorder_group
C1 C 0.72460(15) 0.25377(14) 0.75506(13) 0.0210(3) Uani 1 1 d . . . . .
C3 C 0.90177(15) 0.24867(15) 0.67112(13) 0.0239(4) Uani 1 1 d . . . . .
C2 C 0.89183(15) 0.15223(15) 0.74445(13) 0.0214(4) Uani 1 1 d . . . . .
C4 C 0.77181(16) 0.42468(15) 0.62029(13) 0.0253(4) Uani 1 1 d . . . . .
C5 C 0.78680(19) 0.50798(17) 0.64588(15) 0.0339(5) Uani 1 1 d . . . . .
C6 C 0.7602(2) 0.61523(19) 0.58864(19) 0.0461(6) Uani 1 1 d . . . . .
H6 H 0.7678 0.6758 0.6030 0.055 Uiso 1 1 calc R . . . .
C7 C 0.7230(2) 0.6341(2) 0.5118(2) 0.0517(7) Uani 1 1 d . . . . .
H7 H 0.7062 0.7076 0.4735 0.062 Uiso 1 1 calc R . . . .
C8 C 0.7099(2) 0.5489(2) 0.48921(18) 0.0476(6) Uani 1 1 d . . . . .
H8 H 0.6845 0.5643 0.4356 0.057 Uiso 1 1 calc R . . . .
C9 C 0.73329(17) 0.44000(18) 0.54402(15) 0.0331(5) Uani 1 1 d . . . . .
C10 C 0.8271(3) 0.4872(2) 0.73032(19) 0.0518(7) Uani 1 1 d . . . . .
H10 H 0.8470 0.4060 0.7574 0.062 Uiso 1 1 calc R . . . .
C11 C 0.9327(4) 0.5400(3) 0.7008(3) 0.0863(12) Uani 1 1 d . . . . .
H11A H 0.9903 0.5149 0.6501 0.130 Uiso 1 1 calc GR . . . .
H11B H 0.9606 0.5188 0.7561 0.130 Uiso 1 1 calc GR . . . .
H11C H 0.9148 0.6202 0.6773 0.130 Uiso 1 1 calc GR . . . .
C12 C 0.7325(4) 0.5252(4) 0.8085(3) 0.0939(14) Uani 1 1 d . . . . .
H12A H 0.7121 0.6050 0.7844 0.141 Uiso 1 1 calc GR . . . .
H12B H 0.7581 0.5062 0.8647 0.141 Uiso 1 1 calc GR . . . .
H12C H 0.6669 0.4885 0.8262 0.141 Uiso 1 1 calc GR . . . .
C13 C 0.7140(2) 0.3461(2) 0.52175(17) 0.0412(5) Uani 1 1 d . . . . .
H13 H 0.7305 0.2764 0.5723 0.049 Uiso 1 1 calc R . . . .
C14 C 0.7931(3) 0.3377(3) 0.4263(2) 0.0608(8) Uani 1 1 d . . . . .
H14A H 0.7830 0.4072 0.3757 0.091 Uiso 1 1 calc GR . . . .
H14B H 0.7766 0.2780 0.4130 0.091 Uiso 1 1 calc GR . . . .
H14C H 0.8708 0.3225 0.4285 0.091 Uiso 1 1 calc GR . . . .
C15 C 0.5912(2) 0.3563(3) 0.5260(2) 0.0603(8) Uani 1 1 d . . . . .
H15A H 0.5421 0.3701 0.5851 0.090 Uiso 1 1 calc GR . . . .
H15B H 0.5772 0.2878 0.5245 0.090 Uiso 1 1 calc GR . . . .
H15C H 0.5758 0.4174 0.4709 0.090 Uiso 1 1 calc GR . . . .
C16 C 0.72269(14) 0.07381(14) 0.88131(13) 0.0216(4) Uani 1 1 d . . . . .
C17 C 0.69575(15) 0.08791(15) 0.96999(13) 0.0250(4) Uani 1 1 d . . . . .
C18 C 0.64627(18) 0.00396(18) 1.04949(15) 0.0342(5) Uani 1 1 d . . . . .
H18 H 0.6268 0.0096 1.1115 0.041 Uiso 1 1 calc R . . . .
C19 C 0.62511(19) -0.08702(18) 1.03954(17) 0.0401(5) Uani 1 1 d . . . . .
H19 H 0.5924 -0.1437 1.0948 0.048 Uiso 1 1 calc R . . . .
C20 C 0.65070(18) -0.09691(17) 0.95063(18) 0.0366(5) Uani 1 1 d . . . . .
H20 H 0.6338 -0.1597 0.9455 0.044 Uiso 1 1 calc R . . . .
C21 C 0.70106(16) -0.01635(15) 0.86767(15) 0.0272(4) Uani 1 1 d . . . . .
C22 C 0.71595(17) 0.18693(17) 0.98446(14) 0.0291(4) Uani 1 1 d . . . . .
H22 H 0.7568 0.2354 0.9210 0.035 Uiso 1 1 calc R . . . .
C23 C 0.7883(2) 0.1541(2) 1.05236(17) 0.0400(5) Uani 1 1 d . . . . .
H23A H 0.7475 0.1106 1.1163 0.060 Uiso 1 1 calc GR . . . .
H23B H 0.8047 0.2205 1.0556 0.060 Uiso 1 1 calc GR . . . .
H23C H 0.8587 0.1104 1.0284 0.060 Uiso 1 1 calc GR . . . .
C24 C 0.6039(2) 0.2528(2) 1.02286(18) 0.0426(5) Uani 1 1 d . . . . .
H24A H 0.5580 0.2730 0.9796 0.064 Uiso 1 1 calc GR . . . .
H24B H 0.6182 0.3197 1.0270 0.064 Uiso 1 1 calc GR . . . .
H24C H 0.5640 0.2079 1.0865 0.064 Uiso 1 1 calc GR . . . .
C25 C 0.72803(18) -0.02599(17) 0.76970(17) 0.0333(5) Uani 1 1 d . . . . .
H25 H 0.7954 0.0119 0.7275 0.040 Uiso 1 1 calc R . . . .
C26 C 0.7559(2) -0.1451(2) 0.7697(2) 0.0523(7) Uani 1 1 d . . . . .
H26A H 0.8160 -0.1833 0.7995 0.078 Uiso 1 1 calc GR . . . .
H26B H 0.7805 -0.1460 0.7037 0.078 Uiso 1 1 calc GR . . . .
H26C H 0.6889 -0.1824 0.8057 0.078 Uiso 1 1 calc GR . . . .
C27 C 0.6306(2) 0.0327(2) 0.72649(19) 0.0441(6) Uani 1 1 d . . . . .
H27A H 0.5636 -0.0035 0.7661 0.066 Uiso 1 1 calc GR . . . .
H27B H 0.6512 0.0292 0.6617 0.066 Uiso 1 1 calc GR . . . .
H27C H 0.6149 0.1097 0.7241 0.066 Uiso 1 1 calc GR . . . .
C28 C 0.99882(16) -0.09886(15) 0.82739(14) 0.0255(4) Uani 1 1 d . . . . .
C29 C 0.93831(17) -0.14748(17) 0.92182(15) 0.0307(4) Uani 1 1 d . . . . .
H29 H 0.8972 -0.1030 0.9611 0.037 Uiso 1 1 calc R . . . .
C30 C 0.9378(2) -0.26043(18) 0.95876(18) 0.0398(5) Uani 1 1 d . . . . .
H30 H 0.8949 -0.2928 1.0227 0.048 Uiso 1 1 calc R . . . .
C31 C 0.9993(2) -0.32586(19) 0.9031(2) 0.0454(6) Uani 1 1 d . . . . .
H31 H 0.9991 -0.4033 0.9289 0.054 Uiso 1 1 calc R . . . .
C32 C 1.0609(2) -0.27936(18) 0.81030(19) 0.0439(6) Uani 1 1 d . . . . .
H32 H 1.1043 -0.3249 0.7725 0.053 Uiso 1 1 calc R . . . .
C33 C 1.06005(19) -0.16691(17) 0.77172(17) 0.0347(5) Uani 1 1 d . . . . .
H33 H 1.1012 -0.1354 0.7070 0.042 Uiso 1 1 calc R . . . .
C34 C 1.13089(15) 0.10189(15) 0.75715(14) 0.0244(4) Uani 1 1 d . . . . .
C35 C 1.12656(19) 0.17916(18) 0.79808(16) 0.0339(5) Uani 1 1 d . . . . .
H35 H 1.0576 0.2022 0.8389 0.041 Uiso 1 1 calc R . . . .
C36 C 1.2228(2) 0.2228(2) 0.77945(18) 0.0437(6) Uani 1 1 d . . . . .
H36 H 1.2192 0.2775 0.8057 0.052 Uiso 1 1 calc R . . . .
C37 C 1.32367(19) 0.1867(2) 0.72295(17) 0.0412(6) Uani 1 1 d . . . . .
H37 H 1.3895 0.2160 0.7112 0.049 Uiso 1 1 calc R . . . .
C38 C 1.32954(18) 0.1091(2) 0.68377(17) 0.0393(5) Uani 1 1 d . . . . .
H38 H 1.3996 0.0835 0.6460 0.047 Uiso 1 1 calc R . . . .
C39 C 1.23293(17) 0.06749(17) 0.69916(15) 0.0314(4) Uani 1 1 d . . . . .
H39 H 1.2367 0.0155 0.6700 0.038 Uiso 1 1 calc R . . . .
C40 C 0.4305(4) 0.7803(3) 0.6559(3) 0.0927(13) Uani 1 1 d . . . . .
H40A H 0.3613 0.7668 0.7102 0.111 Uiso 1 1 calc R . . . .
H40B H 0.4623 0.7110 0.6406 0.111 Uiso 1 1 calc R . . . .
F3A F 0.2822(8) 0.3866(5) 0.9996(5) 0.089(2) Uani 0.522(19) 1 d . . P A 1
N1 N 0.77786(12) 0.15817(12) 0.79713(11) 0.0192(3) Uani 1 1 d . . . . .
N2 N 0.79774(13) 0.31196(12) 0.67891(11) 0.0226(3) Uani 1 1 d . . . . .
O1A O 0.198(2) 0.474(2) 0.8161(14) 0.050(3) Uani 0.522(19) 1 d . . P A 1
O3A O 0.3681(12) 0.3613(11) 0.8137(13) 0.060(3) Uani 0.522(19) 1 d . . P A 1
O2B O 0.3893(10) 0.5245(9) 0.7253(7) 0.076(2) Uani 0.478(19) 1 d . . P A 2
F1 F 0.95141(9) 0.06217(9) 0.88478(8) 0.0251(2) Uani 1 1 d . . . . .
F2 F 1.04677(9) 0.04393(9) 0.66725(8) 0.0275(2) Uani 1 1 d . . . . .
F1B F 0.2839(8) 0.6110(11) 0.8833(16) 0.112(5) Uani 0.478(19) 1 d . . P A 2
F3B F 0.2501(12) 0.453(2) 0.9848(9) 0.154(8) Uani 0.478(19) 1 d . . P A 2
F2B F 0.4206(19) 0.4944(19) 0.9100(15) 0.118(7) Uani 0.478(19) 1 d . . P A 2
P1 P 1.00550(4) 0.04739(4) 0.77806(3) 0.02113(11) Uani 1 1 d . . . . .
S1 S 0.30935(5) 0.46115(4) 0.81344(4) 0.03824(14) Uani 1 1 d . . . . .
Cl2 Cl 1.01503(4) 0.29870(4) 0.58255(4) 0.03628(13) Uani 1 1 d . . . . .
Cl1 Cl 0.58691(4) 0.29638(4) 0.78713(3) 0.02614(11) Uani 1 1 d . . . . .
Cl3 Cl 0.52628(11) 0.81743(12) 0.68870(11) 0.1172(5) Uani 1 1 d . . . . .
Cl4 Cl 0.39704(10) 0.88243(8) 0.55688(7) 0.0882(3) Uani 1 1 d . . . . .
Cl5 Cl 1.1258(5) -0.0405(7) 0.4776(4) 0.195(3) Uani 0.5 1 d . U P B -1
Cl6 Cl 0.8951(4) 0.0672(4) 0.5117(2) 0.1190(16) Uani 0.5 1 d . U P B -1
C41 C 0.9852(8) -0.0539(8) 0.5319(6) 0.101(2) Uani 0.5 1 d . U P B -1
H41A H 0.9657 -0.1047 0.5092 0.122 Uiso 0.5 1 calc R . P B -1
H41B H 0.9730 -0.0881 0.6017 0.122 Uiso 0.5 1 calc R . P B -1
C39A C 0.3109(17) 0.4744(13) 0.9226(12) 0.059(4) Uani 0.522(19) 1 d . . P A 1
F2A F 0.4176(13) 0.4753(14) 0.9174(9) 0.068(2) Uani 0.522(19) 1 d . . P A 1
F1A F 0.2519(7) 0.5608(7) 0.9459(7) 0.075(2) Uani 0.522(19) 1 d . . P A 1
C39B C 0.321(2) 0.4982(19) 0.9076(13) 0.074(6) Uani 0.478(19) 1 d . . P A 2
O3B O 0.3676(15) 0.3465(11) 0.8362(13) 0.055(4) Uani 0.478(19) 1 d . . P A 2
O1B O 0.186(2) 0.463(2) 0.8404(15) 0.040(3) Uani 0.478(19) 1 d . . P A 2
O2A O 0.3436(9) 0.5612(8) 0.7466(7) 0.070(2) Uani 0.522(19) 1 d . . P A 1

loop_
_atom_site_aniso_label
_atom_site_aniso_U_11
_atom_site_aniso_U_22
_atom_site_aniso_U_33
_atom_site_aniso_U_23
_atom_site_aniso_U_13
_atom_site_aniso_U_12
C1 0.0180(8) 0.0208(8) 0.0227(9) -0.0035(7) -0.0077(7) -0.0032(7)
C3 0.0183(8) 0.0258(9) 0.0239(9) -0.0035(7) -0.0065(7) -0.0033(7)
C2 0.0172(8) 0.0229(9) 0.0232(9) -0.0054(7) -0.0077(7) -0.0017(7)
C4 0.0218(9) 0.0205(9) 0.0233(9) 0.0032(7) -0.0058(7) -0.0032(7)
C5 0.0366(11) 0.0261(10) 0.0296(11) -0.0012(8) -0.0039(9) -0.0091(8)
C6 0.0443(14) 0.0236(11) 0.0521(15) -0.0018(10) -0.0027(11) -0.0071(10)
C7 0.0401(13) 0.0300(12) 0.0540(16) 0.0172(11) -0.0125(11) -0.0031(10)
C8 0.0398(13) 0.0466(14) 0.0400(13) 0.0144(11) -0.0224(11) -0.0075(11)
C9 0.0249(10) 0.0374(11) 0.0278(10) 0.0027(8) -0.0101(8) -0.0061(8)
C10 0.082(2) 0.0396(13) 0.0421(14) -0.0074(11) -0.0218(14) -0.0262(13)
C11 0.106(3) 0.091(3) 0.084(3) -0.012(2) -0.048(2) -0.048(2)
C12 0.137(4) 0.100(3) 0.054(2) -0.040(2) -0.006(2) -0.041(3)
C13 0.0424(13) 0.0512(14) 0.0332(12) -0.0088(10) -0.0175(10) -0.0098(11)
C14 0.0510(16) 0.086(2) 0.0489(16) -0.0267(15) -0.0123(13) -0.0098(15)
C15 0.0459(15) 0.088(2) 0.0598(18) -0.0288(16) -0.0184(14) -0.0192(15)
C16 0.0165(8) 0.0165(8) 0.0259(9) 0.0024(7) -0.0081(7) -0.0040(6)
C17 0.0194(9) 0.0239(9) 0.0257(9) 0.0001(7) -0.0087(7) -0.0027(7)
C18 0.0287(10) 0.0347(11) 0.0283(10) 0.0028(8) -0.0083(8) -0.0067(9)
C19 0.0314(11) 0.0312(11) 0.0421(13) 0.0091(9) -0.0098(9) -0.0127(9)
C20 0.0280(10) 0.0218(10) 0.0567(14) -0.0027(9) -0.0156(10) -0.0089(8)
C21 0.0204(9) 0.0210(9) 0.0401(11) -0.0068(8) -0.0134(8) -0.0007(7)
C22 0.0307(10) 0.0311(10) 0.0252(10) -0.0064(8) -0.0103(8) -0.0044(8)
C23 0.0375(12) 0.0502(14) 0.0380(12) -0.0185(10) -0.0177(10) 0.0009(10)
C24 0.0430(13) 0.0414(13) 0.0441(13) -0.0182(10) -0.0166(11) 0.0057(10)
C25 0.0288(10) 0.0306(11) 0.0479(13) -0.0168(9) -0.0150(9) -0.0046(8)
C26 0.0529(16) 0.0399(14) 0.083(2) -0.0339(14) -0.0345(15) 0.0053(12)
C27 0.0462(14) 0.0432(13) 0.0520(15) -0.0173(11) -0.0269(12) 0.0003(11)
C28 0.0217(9) 0.0212(9) 0.0317(10) -0.0044(7) -0.0124(8) 0.0005(7)
C29 0.0265(10) 0.0279(10) 0.0338(11) -0.0050(8) -0.0111(8) -0.0016(8)
C30 0.0389(12) 0.0303(11) 0.0415(13) 0.0004(9) -0.0131(10) -0.0067(9)
C31 0.0486(14) 0.0230(11) 0.0588(16) -0.0047(10) -0.0213(12) -0.0004(10)
C32 0.0485(14) 0.0258(11) 0.0541(15) -0.0145(10) -0.0174(12) 0.0067(10)
C33 0.0334(11) 0.0285(10) 0.0378(12) -0.0108(9) -0.0104(9) 0.0036(8)
C34 0.0195(9) 0.0234(9) 0.0281(9) -0.0024(7) -0.0113(7) -0.0020(7)
C35 0.0307(11) 0.0378(12) 0.0372(11) -0.0134(9) -0.0112(9) -0.0071(9)
C36 0.0454(14) 0.0478(14) 0.0456(14) -0.0114(11) -0.0169(11) -0.0197(11)
C37 0.0320(12) 0.0479(14) 0.0393(12) 0.0059(10) -0.0169(10) -0.0196(10)
C38 0.0217(10) 0.0430(13) 0.0399(12) 0.0009(10) -0.0087(9) -0.0051(9)
C39 0.0227(9) 0.0307(10) 0.0340(11) -0.0051(8) -0.0079(8) -0.0013(8)
C40 0.123(4) 0.064(2) 0.104(3) -0.004(2) -0.051(3) -0.044(2)
F3A 0.140(6) 0.065(4) 0.067(3) 0.004(3) -0.057(4) -0.023(3)
N1 0.0163(7) 0.0183(7) 0.0212(7) -0.0021(6) -0.0073(6) -0.0034(5)
N2 0.0189(7) 0.0217(8) 0.0222(8) -0.0003(6) -0.0078(6) -0.0021(6)
O1A 0.047(9) 0.041(7) 0.079(10) -0.029(7) -0.041(7) 0.014(5)
O3A 0.025(3) 0.066(7) 0.121(9) -0.071(7) -0.031(5) 0.018(4)
O2B 0.074(5) 0.065(5) 0.063(4) 0.007(3) -0.009(4) -0.026(4)
F1 0.0227(5) 0.0276(6) 0.0243(5) -0.0078(4) -0.0087(4) -0.0006(4)
F2 0.0272(6) 0.0293(6) 0.0248(6) -0.0085(4) -0.0092(5) 0.0002(5)
F1B 0.096(5) 0.088(6) 0.217(14) -0.113(9) -0.075(7) 0.024(4)
F3B 0.141(9) 0.29(2) 0.068(6) -0.100(10) 0.012(5) -0.079(13)
F2B 0.093(8) 0.111(11) 0.222(14) -0.094(9) -0.100(9) 0.009(6)
P1 0.0177(2) 0.0211(2) 0.0234(2) -0.00538(17) -0.00843(18) 0.00017(17)
S1 0.0392(3) 0.0283(3) 0.0502(3) -0.0073(2) -0.0195(3) -0.0086(2)
Cl2 0.0220(2) 0.0368(3) 0.0311(3) 0.0043(2) -0.00139(19) -0.00553(19)
Cl1 0.0175(2) 0.0239(2) 0.0304(2) -0.00278(17) -0.00746(17) -0.00035(16)
Cl3 0.1095(9) 0.1336(10) 0.1656(13) -0.0956(10) -0.0738(9) 0.0124(8)
Cl4 0.1224(9) 0.0680(5) 0.0776(6) -0.0357(5) -0.0335(6) 0.0072(5)
Cl5 0.122(3) 0.257(6) 0.120(3) -0.047(3) 0.029(2) 0.004(3)
Cl6 0.129(3) 0.155(3) 0.0730(17) -0.0733(19) -0.066(2) 0.090(2)
C41 0.098(4) 0.144(5) 0.078(4) -0.063(4) -0.036(3) 0.017(4)
C39A 0.049(6) 0.038(4) 0.101(8) -0.022(4) -0.042(6) 0.004(4)
F2A 0.066(5) 0.068(4) 0.107(5) -0.044(3) -0.060(4) 0.007(3)
F1A 0.093(4) 0.058(4) 0.106(5) -0.053(4) -0.053(4) 0.016(3)
C39B 0.060(7) 0.107(14) 0.103(10) -0.084(12) -0.024(8) -0.007(9)
O3B 0.036(4) 0.025(3) 0.100(7) -0.009(3) -0.028(4) -0.001(2)
O1B 0.027(3) 0.033(4) 0.058(7) -0.016(5) -0.013(5) 0.002(2)
O2A 0.068(5) 0.060(4) 0.068(4) 0.008(3) -0.015(3) -0.038(4)

loop_
_atom_type_symbol
_atom_type_description
_atom_type_scat_dispersion_real
_atom_type_scat_dispersion_imag
_atom_type_scat_source
C C 0.0033 0.0016 'International Tables Vol C Tables 4.2.6.8 and 6.1.1.4'
H H 0.0000 0.0000 'International Tables Vol C Tables 4.2.6.8 and 6.1.1.4'
Cl Cl 0.1484 0.1585 'International Tables Vol C Tables 4.2.6.8 and 6.1.1.4'
F F 0.0171 0.0103 'International Tables Vol C Tables 4.2.6.8 and 6.1.1.4'
N N 0.0061 0.0033 'International Tables Vol C Tables 4.2.6.8 and 6.1.1.4'
O O 0.0106 0.0060 'International Tables Vol C Tables 4.2.6.8 and 6.1.1.4'
P P 0.1023 0.0942 'International Tables Vol C Tables 4.2.6.8 and 6.1.1.4'
S S 0.1246 0.1234 'International Tables Vol C Tables 4.2.6.8 and 6.1.1.4'

loop_
_geom_angle_atom_site_label_1
_geom_angle_atom_site_label_2
_geom_angle_atom_site_label_3
_geom_angle
N1 C1 N2 109.64(15)
N1 C1 Cl1 126.82(14)
N2 C1 Cl1 123.49(14)
C2 C3 N2 108.85(16)
C2 C3 Cl2 131.11(15)
N2 C3 Cl2 119.98(14)
C3 C2 N1 105.37(15)
C3 C2 P1 127.04(14)
N1 C2 P1 126.94(13)
C5 C4 C9 125.44(18)
C5 C4 N2 117.08(18)
C9 C4 N2 117.48(18)
C4 C5 C6 115.6(2)
C4 C5 C10 123.50(19)
C6 C5 C10 120.9(2)
C5 C6 H6 119.6
C7 C6 C5 120.8(2)
C7 C6 H6 119.6
C6 C7 H7 119.3
C8 C7 C6 121.4(2)
C8 C7 H7 119.3
C7 C8 H8 119.6
C7 C8 C9 120.9(2)
C9 C8 H8 119.6
C4 C9 C8 115.9(2)
C4 C9 C13 123.21(19)
C8 C9 C13 120.9(2)
C5 C10 H10 107.5
C5 C10 C11 111.7(2)
C5 C10 C12 110.4(3)
C11 C10 H10 107.5
C11 C10 C12 112.0(3)
C12 C10 H10 107.5
C10 C11 H11A 109.5
C10 C11 H11B 109.5
C10 C11 H11C 109.5
H11A C11 H11B 109.5
H11A C11 H11C 109.5
H11B C11 H11C 109.5
C10 C12 H12A 109.5
C10 C12 H12B 109.5
C10 C12 H12C 109.5
H12A C12 H12B 109.5
H12A C12 H12C 109.5
H12B C12 H12C 109.5
C9 C13 H13 107.5
C9 C13 C14 111.6(2)
C9 C13 C15 111.0(2)
C14 C13 H13 107.5
C14 C13 C15 111.4(2)
C15 C13 H13 107.5
C13 C14 H14A 109.5
C13 C14 H14B 109.5
C13 C14 H14C 109.5
H14A C14 H14B 109.5
H14A C14 H14C 109.5
H14B C14 H14C 109.5
C13 C15 H15A 109.5
C13 C15 H15B 109.5
C13 C15 H15C 109.5
H15A C15 H15B 109.5
H15A C15 H15C 109.5
H15B C15 H15C 109.5
C17 C16 C21 124.53(17)
C17 C16 N1 117.77(16)
C21 C16 N1 117.71(17)
C16 C17 C18 116.37(19)
C16 C17 C22 124.52(16)
C18 C17 C22 119.11(19)
C17 C18 H18 119.5
C19 C18 C17 121.1(2)
C19 C18 H18 119.5
C18 C19 H19 119.6
C20 C19 C18 120.88(19)
C20 C19 H19 119.6
C19 C20 H20 119.4
C19 C20 C21 121.3(2)
C21 C20 H20 119.4
C16 C21 C25 122.58(17)
C20 C21 C16 115.84(19)
C20 C21 C25 121.56(18)
C17 C22 H22 108.1
C17 C22 C23 111.98(17)
C17 C22 C24 110.47(18)
C23 C22 H22 108.1
C24 C22 H22 108.1
C24 C22 C23 109.86(18)
C22 C23 H23A 109.5
C22 C23 H23B 109.5
C22 C23 H23C 109.5
H23A C23 H23B 109.5
H23A C23 H23C 109.5
H23B C23 H23C 109.5
C22 C24 H24A 109.5
C22 C24 H24B 109.5
C22 C24 H24C 109.5
H24A C24 H24B 109.5
H24A C24 H24C 109.5
H24B C24 H24C 109.5
C21 C25 H25 107.8
C21 C25 C26 113.2(2)
C21 C25 C27 110.60(18)
C26 C25 H25 107.8
C26 C25 C27 109.53(19)
C27 C25 H25 107.8
C25 C26 H26A 109.5
C25 C26 H26B 109.5
C25 C26 H26C 109.5
H26A C26 H26B 109.5
H26A C26 H26C 109.5
H26B C26 H26C 109.5
C25 C27 H27A 109.5
C25 C27 H27B 109.5
C25 C27 H27C 109.5
H27A C27 H27B 109.5
H27A C27 H27C 109.5
H27B C27 H27C 109.5
C29 C28 C33 118.44(19)
C29 C28 P1 121.60(15)
C33 C28 P1 119.88(16)
C28 C29 H29 119.8
C30 C29 C28 120.4(2)
C30 C29 H29 119.8
C29 C30 H30 119.9
C31 C30 C29 120.3(2)
C31 C30 H30 119.9
C30 C31 H31 120.0
C32 C31 C30 120.1(2)
C32 C31 H31 120.0
C31 C32 H32 119.8
C31 C32 C33 120.4(2)
C33 C32 H32 119.8
C28 C33 H33 119.8
C32 C33 C28 120.4(2)
C32 C33 H33 119.8
C35 C34 C39 119.16(19)
C35 C34 P1 120.52(15)
C39 C34 P1 120.31(16)
C34 C35 H35 120.0
C34 C35 C36 120.1(2)
C36 C35 H35 120.0
C35 C36 H36 119.9
C37 C36 C35 120.1(2)
C37 C36 H36 119.9
C36 C37 H37 119.8
C38 C37 C36 120.4(2)
C38 C37 H37 119.8
C37 C38 H38 120.0
C37 C38 C39 120.1(2)
C39 C38 H38 120.0
C34 C39 C38 120.1(2)
C34 C39 H39 119.9
C38 C39 H39 119.9
H40A C40 H40B 108.0
Cl3 C40 H40A 109.3
Cl3 C40 H40B 109.3
Cl3 C40 Cl4 111.5(2)
Cl4 C40 H40A 109.3
Cl4 C40 H40B 109.3
C1 N1 C2 108.65(14)
C1 N1 C16 124.03(15)
C2 N1 C16 127.25(14)
C1 N2 C3 107.45(15)
C1 N2 C4 125.18(15)
C3 N2 C4 127.22(15)
C28 P1 C2 125.00(9)
C34 P1 C2 113.94(8)
C34 P1 C28 121.05(9)
F1 P1 C2 86.54(7)
F1 P1 C28 91.99(8)
F1 P1 C34 91.73(8)
F1 P1 F2 172.92(6)
F2 P1 C2 86.38(7)
F2 P1 C28 91.90(8)
F2 P1 C34 91.34(8)
O1A S1 C39A 107.6(12)
O1A S1 O2A 102.1(11)
O3A S1 O1A 115.7(14)
O3A S1 C39A 103.9(9)
O3A S1 O2A 124.6(7)
O2B S1 C39B 104.2(9)
O3B S1 O2B 104.7(8)
O3B S1 C39B 99.4(10)
O1B S1 O2B 131.4(10)
O1B S1 C39B 101.2(14)
O1B S1 O3B 111.1(13)
O2A S1 C39A 101.2(7)
Cl5 C41 H41A 108.5
Cl5 C41 H41B 108.5
Cl6 C41 Cl5 115.0(7)
Cl6 C41 H41A 108.5
Cl6 C41 H41B 108.5
H41A C41 H41B 107.5
F3A C39A S1 113.5(10)
F3A C39A F2A 102.0(11)
F2A C39A S1 109.1(13)
F1A C39A F3A 106.6(14)
F1A C39A S1 117.9(9)
F1A C39A F2A 106.4(13)
F1B C39B S1 103.5(10)
F3B C39B F1B 106.1(15)
F3B C39B F2B 118.0(17)
F3B C39B S1 108.2(14)
F2B C39B F1B 102.0(18)
F2B C39B S1 117.1(15)

loop_
_geom_bond_atom_site_label_1
_geom_bond_atom_site_label_2
_geom_bond_distance
C1 N1 1.330(2)
C1 N2 1.334(2)
C1 Cl1 1.6705(18)
C3 C2 1.359(3)
C3 N2 1.382(2)
C3 Cl2 1.6876(19)
C2 N1 1.404(2)
C2 P1 1.8245(18)
C4 C5 1.388(3)
C4 C9 1.391(3)
C4 N2 1.457(2)
C5 C6 1.400(3)
C5 C10 1.508(3)
C6 H6 0.9500
C6 C7 1.377(4)
C7 H7 0.9500
C7 C8 1.371(4)
C8 H8 0.9500
C8 C9 1.395(3)
C9 C13 1.514(3)
C10 H10 1.0000
C10 C11 1.527(4)
C10 C12 1.535(5)
C11 H11A 0.9800
C11 H11B 0.9800
C11 H11C 0.9800
C12 H12A 0.9800
C12 H12B 0.9800
C12 H12C 0.9800
C13 H13 1.0000
C13 C14 1.518(4)
C13 C15 1.531(4)
C14 H14A 0.9800
C14 H14B 0.9800
C14 H14C 0.9800
C15 H15A 0.9800
C15 H15B 0.9800
C15 H15C 0.9800
C16 C17 1.395(3)
C16 C21 1.401(3)
C16 N1 1.456(2)
C17 C18 1.395(3)
C17 C22 1.513(3)
C18 H18 0.9500
C18 C19 1.378(3)
C19 H19 0.9500
C19 C20 1.376(4)
C20 H20 0.9500
C20 C21 1.399(3)
C21 C25 1.512(3)
C22 H22 1.0000
C22 C23 1.538(3)
C22 C24 1.536(3)
C23 H23A 0.9800
C23 H23B 0.9800
C23 H23C 0.9800
C24 H24A 0.9800
C24 H24B 0.9800
C24 H24C 0.9800
C25 H25 1.0000
C25 C26 1.531(3)
C25 C27 1.538(3)
C26 H26A 0.9800
C26 H26B 0.9800
C26 H26C 0.9800
C27 H27A 0.9800
C27 H27B 0.9800
C27 H27C 0.9800
C28 C29 1.394(3)
C28 C33 1.402(3)
C28 P1 1.8071(19)
C29 H29 0.9500
C29 C30 1.387(3)
C30 H30 0.9500
C30 C31 1.376(4)
C31 H31 0.9500
C31 C32 1.375(4)
C32 H32 0.9500
C32 C33 1.379(3)
C33 H33 0.9500
C34 C35 1.388(3)
C34 C39 1.390(3)
C34 P1 1.8059(19)
C35 H35 0.9500
C35 C36 1.388(3)
C36 H36 0.9500
C36 C37 1.377(4)
C37 H37 0.9500
C37 C38 1.366(4)
C38 H38 0.9500
C38 C39 1.392(3)
C39 H39 0.9500
C40 H40A 0.9900
C40 H40B 0.9900
C40 Cl3 1.730(4)
C40 Cl4 1.747(4)
F3A C39A 1.34(2)
O1A S1 1.39(3)
O3A S1 1.350(12)
O2B S1 1.492(9)
F1 P1 1.6491(11)
F2 P1 1.6563(12)
F1B C39B 1.40(2)
F3B C39B 1.27(3)
F2B C39B 1.28(3)
S1 C39A 1.810(11)
S1 C39B 1.802(9)
S1 O3B 1.486(14)
S1 O1B 1.48(3)
S1 O2A 1.403(7)
Cl5 C41 1.726(12)
Cl6 C41 1.722(10)
C41 H41A 0.9900
C41 H41B 0.9900
C39A F2A 1.35(2)
C39A F1A 1.309(16)

loop_
_geom_torsion_atom_site_label_1
_geom_torsion_atom_site_label_2
_geom_torsion_atom_site_label_3
_geom_torsion_atom_site_label_4
_geom_torsion
C3 C2 N1 C1 0.6(2)
C3 C2 N1 C16 177.83(17)
C3 C2 P1 C28 -146.14(17)
C3 C2 P1 C34 33.5(2)
C3 C2 P1 F1 123.86(18)
C3 C2 P1 F2 -56.36(18)
C2 C3 N2 C1 -1.3(2)
C2 C3 N2 C4 174.45(18)
C4 C5 C6 C7 -0.8(3)
C4 C5 C10 C11 123.3(3)
C4 C5 C10 C12 -111.3(3)
C4 C9 C13 C14 -115.2(3)
C4 C9 C13 C15 119.9(2)
C5 C4 C9 C8 0.9(3)
C5 C4 C9 C13 -177.4(2)
C5 C4 N2 C1 91.1(2)
C5 C4 N2 C3 -83.9(3)
C5 C6 C7 C8 0.6(4)
C6 C5 C10 C11 -57.8(4)
C6 C5 C10 C12 67.6(3)
C6 C7 C8 C9 0.3(4)
C7 C8 C9 C4 -1.0(4)
C7 C8 C9 C13 177.3(2)
C8 C9 C13 C14 66.6(3)
C8 C9 C13 C15 -58.4(3)
C9 C4 C5 C6 0.0(3)
C9 C4 C5 C10 179.0(2)
C9 C4 N2 C1 -88.4(2)
C9 C4 N2 C3 96.6(2)
C10 C5 C6 C7 -179.8(2)
C16 C17 C18 C19 -0.4(3)
C16 C17 C22 C23 -123.7(2)
C16 C17 C22 C24 113.5(2)
C16 C21 C25 C26 150.2(2)
C16 C21 C25 C27 -86.4(2)
C17 C16 C21 C20 -1.2(3)
C17 C16 C21 C25 177.71(18)
C17 C16 N1 C1 -79.4(2)
C17 C16 N1 C2 103.8(2)
C17 C18 C19 C20 -1.0(3)
C18 C17 C22 C23 56.8(2)
C18 C17 C22 C24 -66.0(2)
C18 C19 C20 C21 1.4(3)
C19 C20 C21 C16 -0.3(3)
C19 C20 C21 C25 -179.2(2)
C20 C21 C25 C26 -30.9(3)
C20 C21 C25 C27 92.4(2)
C21 C16 C17 C18 1.5(3)
C21 C16 C17 C22 -178.07(18)
C21 C16 N1 C1 101.1(2)
C21 C16 N1 C2 -75.8(2)
C22 C17 C18 C19 179.21(19)
C28 C29 C30 C31 1.5(3)
C29 C28 C33 C32 -0.7(3)
C29 C28 P1 C2 -74.79(19)
C29 C28 P1 C34 105.60(17)
C29 C28 P1 F1 12.38(17)
C29 C28 P1 F2 -161.70(16)
C29 C30 C31 C32 -0.5(4)
C30 C31 C32 C33 -1.2(4)
C31 C32 C33 C28 1.7(4)
C33 C28 C29 C30 -1.0(3)
C33 C28 P1 C2 108.46(18)
C33 C28 P1 C34 -71.2(2)
C33 C28 P1 F1 -164.38(17)
C33 C28 P1 F2 21.55(17)
C34 C35 C36 C37 -2.2(4)
C35 C34 C39 C38 1.0(3)
C35 C34 P1 C2 56.64(19)
C35 C34 P1 C28 -123.71(17)
C35 C34 P1 F1 -30.34(17)
C35 C34 P1 F2 143.27(17)
C35 C36 C37 C38 0.9(4)
C36 C37 C38 C39 1.3(3)
C37 C38 C39 C34 -2.3(3)
C39 C34 C35 C36 1.3(3)
C39 C34 P1 C2 -122.86(16)
C39 C34 P1 C28 56.79(19)
C39 C34 P1 F1 150.16(16)
C39 C34 P1 F2 -36.23(16)
N1 C1 N2 C3 1.6(2)
N1 C1 N2 C4 -174.19(17)
N1 C2 P1 C28 44.5(2)
N1 C2 P1 C34 -135.85(16)
N1 C2 P1 F1 -45.49(16)
N1 C2 P1 F2 134.29(16)
N1 C16 C17 C18 -178.00(16)
N1 C16 C17 C22 2.4(3)
N1 C16 C21 C20 178.34(16)
N1 C16 C21 C25 -2.8(3)
N2 C1 N1 C2 -1.4(2)
N2 C1 N1 C16 -178.77(16)
N2 C3 C2 N1 0.4(2)
N2 C3 C2 P1 -170.75(14)
N2 C4 C5 C6 -179.43(18)
N2 C4 C5 C10 -0.4(3)
N2 C4 C9 C8 -179.68(19)
N2 C4 C9 C13 2.0(3)
O1A S1 C39A F3A 74.2(16)
O1A S1 C39A F2A -172.8(15)
O1A S1 C39A F1A -51(2)
O1A S1 C39B F1B -65.7(18)
O1A S1 C39B F3B 46.6(19)
O1A S1 C39B F2B -177(2)
O3A S1 C39A F3A -49.0(14)
O3A S1 C39A F2A 64.0(14)
O3A S1 C39A F1A -174.6(15)
O3A S1 C39B F1B 164.8(12)
O3A S1 C39B F3B -82.9(16)
O3A S1 C39B F2B 53(2)
O2B S1 C39A F3A -151.7(11)
O2B S1 C39A F2A -38.7(14)
O2B S1 C39A F1A 82.6(16)
O2B S1 C39B F1B 63.3(14)
O2B S1 C39B F3B 175.7(12)
O2B S1 C39B F2B -47.9(19)
P1 C2 N1 C1 171.76(14)
P1 C2 N1 C16 -11.0(3)
P1 C28 C29 C30 -177.75(17)
P1 C28 C33 C32 176.20(18)
P1 C34 C35 C36 -178.24(17)
P1 C34 C39 C38 -179.54(16)
Cl2 C3 C2 N1 177.85(16)
Cl2 C3 C2 P1 6.7(3)
Cl2 C3 N2 C1 -179.03(14)
Cl2 C3 N2 C4 -3.3(3)
Cl1 C1 N1 C2 176.36(14)
Cl1 C1 N1 C16 -1.0(3)
Cl1 C1 N2 C3 -176.20(14)
Cl1 C1 N2 C4 8.0(3)
C39A S1 C39B F1B -138(8)
C39A S1 C39B F3B -26(6)
C39A S1 C39B F2B 111(7)
C39B S1 C39A F3A -175(8)
C39B S1 C39A F2A -62(7)
C39B S1 C39A F1A 60(6)
O3B S1 C39A F3A -44.4(14)
O3B S1 C39A F2A 68.6(14)
O3B S1 C39A F1A -170.0(16)
O3B S1 C39B F1B 171.2(14)
O3B S1 C39B F3B -76.5(16)
O3B S1 C39B F2B 60(2)
O1B S1 C39A F3A 67.1(16)
O1B S1 C39A F2A -179.9(16)
O1B S1 C39A F1A -58.5(19)
O1B S1 C39B F1B -74.9(17)
O1B S1 C39B F3B 37.4(19)
O1B S1 C39B F2B 174(2)
O2A S1 C39A F3A -179.1(11)
O2A S1 C39A F2A -66.2(13)
O2A S1 C39A F1A 55.2(16)
O2A S1 C39B F1B 37.4(13)
O2A S1 C39B F3B 149.7(13)
O2A S1 C39B F2B -73.9(18)
